data_7129873
loop_
_publ_author_name
'Shao, Rui'
'Zhao, Haixia'
'Ding, Shumin'
'Li, Lianjie'
'Chen, Chen'
'Wang, Jian'
'Shang, Yongjia'

_publ_section_title
;
 Silver-promoted dearomative [3 + 4] cycloaddition of anthranils with
 \a&#x2011;isocyanoacetates: access to benzodiazepines
;
_journal_name_full 'Chemical Communications'
_journal_paper_doi 10.1039/D2CC00807F
_journal_year 2022
_chemical_formula_moiety 'C12 H12 N2 O3'
_chemical_formula_sum 'C12 H12 N2 O3'
_chemical_formula_weight 232.24
_space_group_crystal_system monoclinic
_space_group_IT_number 14
_space_group_name_Hall '-P 2yn'
_space_group_name_H-M_alt 'P 1 21/n 1'
_atom_sites_solution_hydrogens geom
_atom_sites_solution_primary dual
_audit_creation_date 2020-11-24
_audit_creation_method
;
Olex2 1.2
(compiled 2018.05.29 svn.r3508 for OlexSys, GUI svn.r5506)
;
_audit_update_record
;
2022-01-05 deposited with the CCDC.	2022-03-18 downloaded from the CCDC.
;
_cell_angle_alpha 90
_cell_angle_beta 97.296(2)
_cell_angle_gamma 90
_cell_formula_units_Z 4
_cell_length_a 6.8038(11)
_cell_length_b 8.8160(15)
_cell_length_c 19.236(3)
_cell_measurement_reflns_used 2342
_cell_measurement_temperature 293(2)
_cell_measurement_theta_max 27.363
_cell_measurement_theta_min 2.545
_cell_volume 1144.5(3)
_computing_cell_refinement 'SAINT v8.34A (Bruker, 2013)'
_computing_data_collection 'SAINT v8.34A (Bruker, 2013)'
_computing_data_reduction 'SAINT v8.34A (Bruker, 2013)'
_computing_molecular_graphics 'Olex2 (Dolomanov et al., 2009)'
_computing_publication_material 'Olex2 (Dolomanov et al., 2009)'
_computing_structure_refinement 'ShelXL (Sheldrick, 2015)'
_computing_structure_solution 'ShelXT (Sheldrick, 2015)'
_diffrn_ambient_temperature 293.15
_diffrn_measured_fraction_theta_full 1.000
_diffrn_measured_fraction_theta_max 0.990
_diffrn_measurement_device_type 'Bruker APEX-II CCD'
_diffrn_measurement_method '\f and \w scans'
_diffrn_radiation_type MoK\a
_diffrn_radiation_wavelength 0.71073
_diffrn_reflns_av_R_equivalents 0.0651
_diffrn_reflns_av_unetI/netI 0.0591
_diffrn_reflns_Laue_measured_fraction_full 1.000
_diffrn_reflns_Laue_measured_fraction_max 0.990
_diffrn_reflns_limit_h_max 8
_diffrn_reflns_limit_h_min -8
_diffrn_reflns_limit_k_max 11
_diffrn_reflns_limit_k_min -11
_diffrn_reflns_limit_l_max 25
_diffrn_reflns_limit_l_min -24
_diffrn_reflns_number 12954
_diffrn_reflns_point_group_measured_fraction_full 1.000
_diffrn_reflns_point_group_measured_fraction_max 0.990
_diffrn_reflns_theta_full 25.242
_diffrn_reflns_theta_max 27.865
_diffrn_reflns_theta_min 2.135
_diffrn_standards_number 0
_exptl_absorpt_coefficient_mu 0.099
_exptl_absorpt_correction_T_max 0.7456
_exptl_absorpt_correction_T_min 0.6296
_exptl_absorpt_correction_type multi-scan
_exptl_absorpt_process_details
'SADABS-2014/5 (Bruker,2014/5) was used for absorption correction. wR2(int) was 0.1014 before and 0.0602 after correction. The Ratio of minimum to maximum transmission is 0.8444. The \l/2 correction factor is 0.00150.'
_exptl_crystal_colour colourless
_exptl_crystal_colour_primary colourless
_exptl_crystal_density_diffrn 1.348
_exptl_crystal_description block
_exptl_crystal_F_000 488
_exptl_crystal_size_max 0.12
_exptl_crystal_size_mid 0.11
_exptl_crystal_size_min 0.1
_refine_diff_density_max 0.322
_refine_diff_density_min -0.312
_refine_diff_density_rms 0.046
_refine_ls_extinction_method none
_refine_ls_goodness_of_fit_ref 1.034
_refine_ls_hydrogen_treatment constr
_refine_ls_matrix_type full
_refine_ls_number_parameters 155
_refine_ls_number_reflns 2701
_refine_ls_number_restraints 0
_refine_ls_restrained_S_all 1.034
_refine_ls_R_factor_all 0.1198
_refine_ls_R_factor_gt 0.0645
_refine_ls_shift/su_max 0.000
_refine_ls_shift/su_mean 0.000
_refine_ls_structure_factor_coef Fsqd
_refine_ls_weighting_details 'w=1/[\s^2^(Fo^2^)+(0.0752P)^2^+0.3925P] where P=(Fo^2^+2Fc^2^)/3'
_refine_ls_weighting_scheme calc
_refine_ls_wR_factor_gt 0.1520
_refine_ls_wR_factor_ref 0.1755
_reflns_Friedel_coverage 0.000
_reflns_number_gt 1589
_reflns_number_total 2701
_reflns_threshold_expression 'I > 2\s(I)'
_cod_data_source_file d2cc00807f2.cif
_cod_data_source_block 201120c_0m_a
_cod_database_code 7129873
_shelx_shelxl_version_number 2018/3
_shelx_space_group_comment
;
The symmetry employed for this shelxl refinement is uniquely defined
by the following loop, which should always be used as a source of
symmetry information in preference to the above space-group names.
They are only intended as comments.
;
_shelx_estimated_absorpt_t_max 0.990
_shelx_estimated_absorpt_t_min 0.988
_olex2_refinement_description
;
1. Fixed Uiso
 At 1.2 times of:
  All C(H) groups, All C(H,H) groups, All N(H) groups
 At 1.5 times of:
  All C(H,H,H) groups
2.a Secondary CH2 refined with riding coordinates:
 C11(H11A,H11B)
2.b Aromatic/amide H refined with riding coordinates:
 N2(H2), N1(H1), C7(H7), C2(H2A), C5(H5), C3(H3), C4(H4)
2.c Idealised Me refined as rotating group:
 C12(H12A,H12B,H12C)
;
_olex2_submission_special_instructions 'No special instructions were received'

loop_
_space_group_symop_operation_xyz
'x, y, z'
'-x+1/2, y+1/2, -z+1/2'
'-x, -y, -z'
'x-1/2, -y-1/2, z-1/2'

loop_
_atom_site_label
_atom_site_type_symbol
_atom_site_fract_x
_atom_site_fract_y
_atom_site_fract_z
_atom_site_U_iso_or_equiv
_atom_site_adp_type
_atom_site_occupancy
_atom_site_site_symmetry_order
_atom_site_calc_flag
_atom_site_refinement_flags_posn
_atom_site_refinement_flags_adp
_atom_site_refinement_flags_occupancy
_atom_site_disorder_assembly
_atom_site_disorder_group
O3 O 0.2495(2) 0.9914(2) 0.49546(10) 0.0552(6) Uani 1 1 d . . . . .
O2 O 0.7192(2) 0.4911(2) 0.60221(9) 0.0495(5) Uani 1 1 d . . . . .
O1 O 0.7129(3) 0.6579(2) 0.51420(10) 0.0601(6) Uani 1 1 d . . . . .
N2 N 0.1028(3) 0.8534(2) 0.57245(11) 0.0417(5) Uani 1 1 d . . . . .
H2 H -0.007671 0.860566 0.545444 0.050 Uiso 1 1 calc R . . . .
N1 N 0.4450(3) 0.8344(2) 0.56619(11) 0.0447(6) Uani 1 1 d . . . . .
H1 H 0.547288 0.889589 0.562263 0.054 Uiso 1 1 calc R . . . .
C1 C 0.0882(3) 0.7984(3) 0.64059(13) 0.0370(6) Uani 1 1 d . . . . .
C9 C 0.2654(3) 0.8966(3) 0.54340(13) 0.0383(6) Uani 1 1 d . . . . .
C8 C 0.4811(3) 0.6892(3) 0.59555(13) 0.0381(6) Uani 1 1 d . . . . .
C6 C 0.2155(3) 0.6887(3) 0.67417(13) 0.0404(6) Uani 1 1 d . . . . .
C7 C 0.3818(3) 0.6248(3) 0.64285(13) 0.0405(6) Uani 1 1 d . . . . .
H7 H 0.422665 0.528118 0.657704 0.049 Uiso 1 1 calc R . . . .
C10 C 0.6486(4) 0.6123(3) 0.56543(14) 0.0412(6) Uani 1 1 d . . . . .
C2 C -0.0711(4) 0.8521(3) 0.67278(14) 0.0475(7) Uani 1 1 d . . . . .
H2A H -0.155262 0.925233 0.650493 0.057 Uiso 1 1 calc R . . . .
C11 C 0.8829(4) 0.4149(3) 0.57421(15) 0.0539(8) Uani 1 1 d . . . . .
H11A H 0.988473 0.486818 0.569745 0.065 Uiso 1 1 calc R . . . .
H11B H 0.837725 0.374033 0.528136 0.065 Uiso 1 1 calc R . . . .
C5 C 0.1754(4) 0.6349(4) 0.73926(15) 0.0584(8) Uani 1 1 d . . . . .
H5 H 0.257262 0.560921 0.761942 0.070 Uiso 1 1 calc R . . . .
C3 C -0.1044(4) 0.7967(4) 0.73805(16) 0.0606(8) Uani 1 1 d . . . . .
H3 H -0.210061 0.833480 0.759350 0.073 Uiso 1 1 calc R . . . .
C4 C 0.0179(5) 0.6884(4) 0.77094(16) 0.0665(9) Uani 1 1 d . . . . .
H4 H -0.004891 0.650892 0.814397 0.080 Uiso 1 1 calc R . . . .
C12 C 0.9568(5) 0.2916(4) 0.62208(18) 0.0749(10) Uani 1 1 d . . . . .
H12A H 1.002091 0.332862 0.667465 0.112 Uiso 1 1 calc GR . . . .
H12B H 1.064491 0.240920 0.604035 0.112 Uiso 1 1 calc GR . . . .
H12C H 0.851899 0.220400 0.625955 0.112 Uiso 1 1 calc GR . . . .

loop_
_atom_site_aniso_label
_atom_site_aniso_U_11
_atom_site_aniso_U_22
_atom_site_aniso_U_33
_atom_site_aniso_U_23
_atom_site_aniso_U_13
_atom_site_aniso_U_12
O3 0.0325(10) 0.0593(12) 0.0750(13) 0.0309(11) 0.0116(9) 0.0085(8)
O2 0.0430(11) 0.0508(11) 0.0555(11) 0.0075(9) 0.0093(8) 0.0164(9)
O1 0.0620(13) 0.0633(13) 0.0590(13) 0.0146(10) 0.0236(10) 0.0162(10)
N2 0.0246(10) 0.0548(14) 0.0457(12) 0.0126(10) 0.0050(9) 0.0038(9)
N1 0.0237(10) 0.0418(13) 0.0685(15) 0.0150(11) 0.0050(9) 0.0002(9)
C1 0.0283(12) 0.0389(14) 0.0434(14) -0.0030(11) 0.0032(10) -0.0048(10)
C9 0.0294(13) 0.0350(13) 0.0503(15) 0.0068(12) 0.0041(11) 0.0027(10)
C8 0.0294(12) 0.0376(14) 0.0462(14) 0.0060(11) 0.0003(10) 0.0043(11)
C6 0.0351(13) 0.0441(14) 0.0414(14) 0.0016(11) 0.0027(11) -0.0033(11)
C7 0.0346(13) 0.0399(14) 0.0463(14) 0.0073(11) 0.0031(11) 0.0051(11)
C10 0.0321(13) 0.0438(15) 0.0467(15) 0.0008(12) 0.0016(11) 0.0017(11)
C2 0.0351(14) 0.0515(17) 0.0569(17) -0.0067(13) 0.0103(12) 0.0002(12)
C11 0.0529(17) 0.0528(17) 0.0575(17) -0.0045(14) 0.0126(14) 0.0172(14)
C5 0.0476(17) 0.079(2) 0.0489(17) 0.0169(15) 0.0055(13) 0.0039(15)
C3 0.0477(17) 0.082(2) 0.0558(19) -0.0104(16) 0.0196(14) 0.0005(16)
C4 0.0565(19) 0.099(3) 0.0458(17) 0.0095(17) 0.0146(15) -0.0005(19)
C12 0.074(2) 0.074(2) 0.080(2) 0.0104(18) 0.0207(18) 0.0366(19)

loop_
_atom_type_symbol
_atom_type_description
_atom_type_scat_dispersion_real
_atom_type_scat_dispersion_imag
_atom_type_scat_source
C C 0.0033 0.0016 'International Tables Vol C Tables 4.2.6.8 and 6.1.1.4'
H H 0.0000 0.0000 'International Tables Vol C Tables 4.2.6.8 and 6.1.1.4'
N N 0.0061 0.0033 'International Tables Vol C Tables 4.2.6.8 and 6.1.1.4'
O O 0.0106 0.0060 'International Tables Vol C Tables 4.2.6.8 and 6.1.1.4'

loop_
_geom_angle_atom_site_label_1
_geom_angle_atom_site_label_2
_geom_angle_atom_site_label_3
_geom_angle
_geom_angle_site_symmetry_1
_geom_angle_site_symmetry_3
_geom_angle_publ_flag
C10 O2 C11 114.3(2) . . ?
C1 N2 H2 115.3 . . ?
C9 N2 H2 115.3 . . ?
C9 N2 C1 129.5(2) . . ?
C9 N1 H1 116.6 . . ?
C9 N1 C8 126.8(2) . . ?
C8 N1 H1 116.6 . . ?
C6 C1 N2 123.6(2) . . ?
C2 C1 N2 116.4(2) . . ?
C2 C1 C6 119.9(2) . . ?
O3 C9 N2 119.8(2) . . ?
O3 C9 N1 120.1(2) . . ?
N2 C9 N1 120.1(2) . . ?
N1 C8 C10 111.0(2) . . ?
C7 C8 N1 125.8(2) . . ?
C7 C8 C10 123.2(2) . . ?
C1 C6 C7 122.8(2) . . ?
C5 C6 C1 117.9(2) . . ?
C5 C6 C7 119.2(2) . . ?
C8 C7 C6 127.3(2) . . ?
C8 C7 H7 116.4 . . ?
C6 C7 H7 116.4 . . ?
O2 C10 C8 113.3(2) . . ?
O1 C10 O2 124.1(2) . . ?
O1 C10 C8 122.6(2) . . ?
C1 C2 H2A 119.8 . . ?
C3 C2 C1 120.3(3) . . ?
C3 C2 H2A 119.8 . . ?
O2 C11 H11A 109.9 . . ?
O2 C11 H11B 109.9 . . ?
O2 C11 C12 109.0(2) . . ?
H11A C11 H11B 108.3 . . ?
C12 C11 H11A 109.9 . . ?
C12 C11 H11B 109.9 . . ?
C6 C5 H5 119.0 . . ?
C4 C5 C6 122.0(3) . . ?
C4 C5 H5 119.0 . . ?
C2 C3 H3 119.9 . . ?
C4 C3 C2 120.2(3) . . ?
C4 C3 H3 119.9 . . ?
C5 C4 H4 120.2 . . ?
C3 C4 C5 119.6(3) . . ?
C3 C4 H4 120.2 . . ?
C11 C12 H12A 109.5 . . ?
C11 C12 H12B 109.5 . . ?
C11 C12 H12C 109.5 . . ?
H12A C12 H12B 109.5 . . ?
H12A C12 H12C 109.5 . . ?
H12B C12 H12C 109.5 . . ?

loop_
_geom_bond_atom_site_label_1
_geom_bond_atom_site_label_2
_geom_bond_distance
_geom_bond_site_symmetry_2
_geom_bond_publ_flag
O3 C9 1.240(3) . ?
O2 C10 1.336(3) . ?
O2 C11 1.460(3) . ?
O1 C10 1.198(3) . ?
N2 H2 0.8600 . ?
N2 C1 1.413(3) . ?
N2 C9 1.356(3) . ?
N1 H1 0.8600 . ?
N1 C9 1.360(3) . ?
N1 C8 1.408(3) . ?
C1 C6 1.400(3) . ?
C1 C2 1.398(3) . ?
C8 C7 1.328(3) . ?
C8 C10 1.504(4) . ?
C6 C7 1.461(3) . ?
C6 C5 1.398(4) . ?
C7 H7 0.9300 . ?
C2 H2A 0.9300 . ?
C2 C3 1.392(4) . ?
C11 H11A 0.9700 . ?
C11 H11B 0.9700 . ?
C11 C12 1.472(4) . ?
C5 H5 0.9300 . ?
C5 C4 1.381(4) . ?
C3 H3 0.9300 . ?
C3 C4 1.368(4) . ?
C4 H4 0.9300 . ?
C12 H12A 0.9600 . ?
C12 H12B 0.9600 . ?
C12 H12C 0.9600 . ?

loop_
_geom_torsion_atom_site_label_1
_geom_torsion_atom_site_label_2
_geom_torsion_atom_site_label_3
_geom_torsion_atom_site_label_4
_geom_torsion
_geom_torsion_site_symmetry_1
_geom_torsion_site_symmetry_2
_geom_torsion_site_symmetry_3
_geom_torsion_site_symmetry_4
_geom_torsion_publ_flag
N2 C1 C6 C7 2.6(4) . . . . ?
N2 C1 C6 C5 -174.9(2) . . . . ?
N2 C1 C2 C3 175.9(2) . . . . ?
N1 C8 C7 C6 0.3(4) . . . . ?
N1 C8 C10 O2 165.4(2) . . . . ?
N1 C8 C10 O1 -13.4(3) . . . . ?
C1 N2 C9 O3 -152.9(3) . . . . ?
C1 N2 C9 N1 28.0(4) . . . . ?
C1 C6 C7 C8 25.9(4) . . . . ?
C1 C6 C5 C4 -1.0(4) . . . . ?
C1 C2 C3 C4 -0.5(4) . . . . ?
C9 N2 C1 C6 -44.7(4) . . . . ?
C9 N2 C1 C2 139.3(3) . . . . ?
C9 N1 C8 C7 -43.3(4) . . . . ?
C9 N1 C8 C10 135.9(3) . . . . ?
C8 N1 C9 O3 -151.0(3) . . . . ?
C8 N1 C9 N2 28.2(4) . . . . ?
C6 C1 C2 C3 -0.2(4) . . . . ?
C6 C5 C4 C3 0.3(5) . . . . ?
C7 C8 C10 O2 -15.4(4) . . . . ?
C7 C8 C10 O1 165.8(3) . . . . ?
C7 C6 C5 C4 -178.6(3) . . . . ?
C10 O2 C11 C12 175.7(3) . . . . ?
C10 C8 C7 C6 -178.8(2) . . . . ?
C2 C1 C6 C7 178.4(2) . . . . ?
C2 C1 C6 C5 0.9(4) . . . . ?
C2 C3 C4 C5 0.4(5) . . . . ?
C11 O2 C10 O1 -0.9(4) . . . . ?
C11 O2 C10 C8 -179.7(2) . . . . ?
C5 C6 C7 C8 -156.6(3) . . . . ?
